data_1539941
loop_
_publ_author_name
'Weiss, J.'
'Thewalt, U.'

_publ_section_title
;
 Die Struktur von (Ni (H N2 S2)2) und (Pd (H N2 S2)2)
;
_journal_name_full 'Zeitschrift fuer Anorganische und Allgemeine Chemie'
_journal_page_first 159
_journal_page_last 165
_journal_volume 363
_journal_year 1968
_chemical_formula_sum 'H2 N4 Ni S4'
_chemical_name_systematic 'Ni (H N2 S2)2'
_space_group_IT_number 14
_symmetry_space_group_name_Hall '-P 2yab'
_symmetry_space_group_name_H-M 'P 1 21/a 1'
_cell_angle_alpha 90
_cell_angle_beta 90.75
_cell_angle_gamma 90
_cell_formula_units_Z 8
_cell_length_a 8.43
_cell_length_b 13.4
_cell_length_c 12.55
_cell_volume 1417.552
_citation_journal_id_ASTM ZAACAB
_cod_data_source_file Weiss_ZAACAB_1968_899.cif
_cod_data_source_block H2N4Ni1S4
_cod_original_sg_symbol_Hall '-P 2ybc (z,y,-x)'
_cod_original_formula_sum 'H2 N4 Ni1 S4'
_cod_database_code 1539941

loop_
_symmetry_equiv_pos_as_xyz
x,y,z
-x+1/2,y+1/2,-z
-x,-y,-z
x-1/2,-y-1/2,z

loop_
_atom_site_label
_atom_site_type_symbol
_atom_site_fract_x
_atom_site_fract_y
_atom_site_fract_z
_atom_site_occupancy
_atom_site_U_iso_or_equiv
S8 S+2 0.1273 0.1347 0.8103 1 0.0
N3 N-3 0.5805 0.121 0.1669 1 0.0
S4 S+2 0.4539 0.1289 0.079 1 0.0
S5 S+2 0.4298 0.1391 0.4667 1 0.0
N7 N-3 0.3167 0.1368 0.7801 1 0.0
N8 N-3 0.0332 0.1217 0.7076 1 0.0
S3 S+2 0.7353 0.1328 0.9696 1 0.0
S6 S+2 0.7179 0.1219 0.5755 1 0.0
S1 S+2 0.0468 0.1057 0.0926 1 0.0
N2 N-3 0.1517 0.1135 0.2042 1 0.0
N1 N-3 0.8759 0.1352 0.2774 1 0.0
Ni1 Ni+2 0.8039 0.1237 0.1352 1 0.0
S2 S+2 0.0502 0.1267 0.3116 1 0.0
N5 N-3 0.5771 0.1178 0.667 1 0.0
N6 N-3 0.6231 0.1341 0.4668 1 0.0
Ni2 Ni+2 0.3715 0.1268 0.6336 1 0.0
S7 S+2 0.1285 0.1127 0.5912 1 0.0
N4 N-3 0.5463 0.1334 0.9663 1 0.0
